data_1530161
loop_
_publ_author_name
'Khodyrev, Yu.P.'
'Baranova, R.V.'
'Imamov, R.M.'
'Semiletov, S.A.'

_publ_section_title
;
 Electron diffraction investigation of hexagonal nickel hydride
;
_journal_name_full Kristallografiya
_journal_page_first 724
_journal_page_last 728
_journal_volume 23
_journal_year 1978
_chemical_formula_sum 'H Ni2'
_chemical_name_systematic 'Ni2 H'
_space_group_IT_number 143
_symmetry_space_group_name_Hall 'P 3'
_symmetry_space_group_name_H-M 'P 3'
_cell_angle_alpha 90
_cell_angle_beta 90
_cell_angle_gamma 120
_cell_formula_units_Z 1
_cell_length_a 2.643
_cell_length_b 2.643
_cell_length_c 4.308
_cell_volume 26.062
_citation_journal_id_ASTM KRISAJ
_cod_data_source_file Khodyrev_KRISAJ_1978_456.cif
_cod_data_source_block H1Ni2
_cod_original_cell_volume 26.06157
_cod_original_formula_sum 'H1 Ni2'
_cod_database_code 1530161

loop_
_symmetry_equiv_pos_as_xyz
x,y,z
-y,x-y,z
-x+y,-x,z

loop_
_atom_site_label
_atom_site_type_symbol
_atom_site_fract_x
_atom_site_fract_y
_atom_site_fract_z
_atom_site_occupancy
_atom_site_U_iso_or_equiv
Ni1 Ni 0.33333 0.66667 0.261 1 0.0
Ni2 Ni 0.66667 0.33333 0.796 1 0.0
H1 H 0 0 0.028 1 0.0
